data_4063612
loop_
_publ_author_name
'Rao, Ying-Li'
'Wang, Suning'

_publ_section_title
;
 Impact of Cyclometalation and \p-Conjugation on Photoisomerization of an
 N,C-Chelate Organoboron Compound
;
_journal_issue 16
_journal_name_full Organometallics
_journal_page_first 4453
_journal_paper_doi 10.1021/om200534m
_journal_volume 30
_journal_year 2011
_chemical_formula_sum 'C53 H59 B Cl4 N2 O2 Pt'
_chemical_formula_weight 1103.72
_chemical_name_systematic
; 
 ? 
;
_space_group_IT_number 2
_symmetry_cell_setting triclinic
_symmetry_space_group_name_Hall '-P 1'
_symmetry_space_group_name_H-M 'P -1'
_atom_sites_solution_hydrogens geom
_atom_sites_solution_primary direct
_atom_sites_solution_secondary difmap
_audit_creation_method SHELXL-97
_cell_angle_alpha 92.4780(10)
_cell_angle_beta 101.8010(10)
_cell_angle_gamma 112.1470(10)
_cell_formula_units_Z 2
_cell_length_a 11.9489(13)
_cell_length_b 15.3998(16)
_cell_length_c 15.9096(17)
_cell_measurement_reflns_used 9946
_cell_measurement_temperature 180(2)
_cell_measurement_theta_max 26.17
_cell_measurement_theta_min 2.44
_cell_volume 2630.7(5)
_computing_cell_refinement 'Bruker SAINT'
_computing_data_collection 'Bruker APEX2'
_computing_data_reduction 'Bruker SAINT'
_computing_molecular_graphics 'Bruker SHELXTL'
_computing_publication_material 'Bruker SHELXTL'
_computing_structure_refinement 'SHELXL-97 (Sheldrick, 1997)'
_computing_structure_solution 'SHELXS-97 (Sheldrick, 1990)'
_diffrn_ambient_temperature 180(2)
_diffrn_measured_fraction_theta_full 0.978
_diffrn_measured_fraction_theta_max 0.978
_diffrn_measurement_device_type 'Bruker APEX-II CCD'
_diffrn_measurement_method '\f and \w scans'
_diffrn_radiation_monochromator graphite
_diffrn_radiation_source 'fine-focus sealed tube'
_diffrn_radiation_type MoK\a
_diffrn_radiation_wavelength 0.71073
_diffrn_reflns_av_R_equivalents 0.0318
_diffrn_reflns_av_sigmaI/netI 0.0438
_diffrn_reflns_limit_h_max 15
_diffrn_reflns_limit_h_min -15
_diffrn_reflns_limit_k_max 19
_diffrn_reflns_limit_k_min -19
_diffrn_reflns_limit_l_max 20
_diffrn_reflns_limit_l_min -19
_diffrn_reflns_number 28506
_diffrn_reflns_theta_full 27.00
_diffrn_reflns_theta_max 27.00
_diffrn_reflns_theta_min 1.44
_diffrn_standards_number 0
_exptl_absorpt_coefficient_mu 2.909
_exptl_absorpt_correction_T_max 0.8682
_exptl_absorpt_correction_T_min 0.4756
_exptl_absorpt_correction_type multi-scan
_exptl_crystal_colour yellow
_exptl_crystal_density_diffrn 1.393
_exptl_crystal_density_method 'not measured'
_exptl_crystal_description needle
_exptl_crystal_F_000 1116
_exptl_crystal_size_max 0.30
_exptl_crystal_size_mid 0.05
_exptl_crystal_size_min 0.05
_refine_diff_density_max 0.949
_refine_diff_density_min -0.921
_refine_diff_density_rms 0.087
_refine_ls_extinction_method none
_refine_ls_goodness_of_fit_ref 1.036
_refine_ls_hydrogen_treatment constr
_refine_ls_matrix_type full
_refine_ls_number_parameters 605
_refine_ls_number_reflns 11247
_refine_ls_number_restraints 0
_refine_ls_restrained_S_all 1.036
_refine_ls_R_factor_all 0.0382
_refine_ls_R_factor_gt 0.0305
_refine_ls_shift/su_max 0.002
_refine_ls_shift/su_mean 0.000
_refine_ls_structure_factor_coef Fsqd
_refine_ls_weighting_details 'calc w=1/[\s^2^(Fo^2^)+(0.0360P)^2^+0.0000P] where P=(Fo^2^+2Fc^2^)/3'
_refine_ls_weighting_scheme calc
_refine_ls_wR_factor_gt 0.0679
_refine_ls_wR_factor_ref 0.0703
_reflns_number_gt 9758
_reflns_number_total 11247
_reflns_threshold_expression >2sigma(I)
_cod_data_source_file om200534m_si_004.cif
_cod_data_source_block yr20
_cod_depositor_comments
;
The following automatic conversions were performed:

'_symmetry_cell_setting' value 'Triclinic' changed to 'triclinic'
according to the built-in table from CIF Core dictionary named
'cif_core.dic' version 2.4.1 from 2010-06-29.

Automatic conversion script
Id: cif_fix_values 1715 2011-07-08 13:25:40Z adriana 
;
_cod_original_sg_symbol_H-M P-1
_cod_database_code 4063612

loop_
_symmetry_equiv_pos_as_xyz
'x, y, z'
'-x, -y, -z'

loop_
_atom_site_label
_atom_site_type_symbol
_atom_site_fract_x
_atom_site_fract_y
_atom_site_fract_z
_atom_site_U_iso_or_equiv
_atom_site_adp_type
_atom_site_occupancy
_atom_site_symmetry_multiplicity
_atom_site_calc_flag
_atom_site_refinement_flags
_atom_site_disorder_assembly
_atom_site_disorder_group
Pt1 Pt 0.407148(11) 0.565421(8) 0.368293(8) 0.02625(5) Uani 1 1 d . . .
B1 B -0.2552(3) 0.1277(2) 0.2906(2) 0.0292(8) Uani 1 1 d . . .
N1 N -0.1879(2) 0.21579(17) 0.37117(16) 0.0265(6) Uani 1 1 d . . .
N2 N 0.5279(2) 0.63159(17) 0.48040(16) 0.0271(6) Uani 1 1 d . . .
O1 O 0.5342(2) 0.62925(16) 0.29610(14) 0.0338(5) Uani 1 1 d . . .
O2 O 0.2762(2) 0.49414(15) 0.26087(13) 0.0322(5) Uani 1 1 d . . .
C1 C -0.3950(3) 0.0997(2) 0.3034(2) 0.0307(7) Uani 1 1 d . . .
C2 C -0.5110(3) 0.0351(2) 0.2555(2) 0.0375(8) Uani 1 1 d . . .
H2A H -0.5157 -0.0038 0.2058 0.045 Uiso 1 1 calc R . .
C3 C -0.6192(3) 0.0269(3) 0.2797(3) 0.0443(9) Uani 1 1 d . . .
H3A H -0.6967 -0.0180 0.2463 0.053 Uiso 1 1 calc R . .
C4 C -0.6170(3) 0.0826(3) 0.3514(3) 0.0442(9) Uani 1 1 d . . .
H4A H -0.6920 0.0742 0.3680 0.053 Uiso 1 1 calc R . .
C5 C -0.5045(3) 0.1505(3) 0.3985(2) 0.0401(8) Uani 1 1 d . . .
H5A H -0.5012 0.1908 0.4467 0.048 Uiso 1 1 calc R . .
C6 C -0.3961(3) 0.1583(2) 0.3734(2) 0.0316(7) Uani 1 1 d . . .
C7 C -0.2710(3) 0.2260(2) 0.4140(2) 0.0285(7) Uani 1 1 d . . .
C8 C -0.2306(3) 0.2959(2) 0.4841(2) 0.0332(7) Uani 1 1 d . . .
H8A H -0.2880 0.3027 0.5146 0.040 Uiso 1 1 calc R . .
C9 C -0.1069(3) 0.3554(2) 0.5093(2) 0.0312(7) Uani 1 1 d . . .
H9A H -0.0793 0.4042 0.5566 0.037 Uiso 1 1 calc R . .
C10 C -0.0211(3) 0.3447(2) 0.46598(19) 0.0266(7) Uani 1 1 d . . .
C11 C -0.0663(3) 0.2717(2) 0.3985(2) 0.0273(7) Uani 1 1 d . . .
H11A H -0.0092 0.2605 0.3703 0.033 Uiso 1 1 calc R . .
C12 C 0.2998(3) 0.5089(2) 0.44709(19) 0.0248(6) Uani 1 1 d . . .
C13 C 0.1758(3) 0.4441(2) 0.4262(2) 0.0269(7) Uani 1 1 d . . .
H13A H 0.1341 0.4224 0.3670 0.032 Uiso 1 1 calc R . .
C14 C 0.1120(3) 0.4104(2) 0.4899(2) 0.0277(7) Uani 1 1 d . . .
C15 C 0.1733(3) 0.4416(2) 0.5771(2) 0.0312(7) Uani 1 1 d . . .
H15A H 0.1300 0.4192 0.6208 0.037 Uiso 1 1 calc R . .
C16 C 0.2964(3) 0.5045(2) 0.6004(2) 0.0320(7) Uani 1 1 d . . .
H16A H 0.3382 0.5246 0.6598 0.038 Uiso 1 1 calc R . .
C17 C 0.3586(3) 0.5382(2) 0.5358(2) 0.0262(7) Uani 1 1 d . . .
C18 C 0.4878(3) 0.6072(2) 0.5536(2) 0.0277(7) Uani 1 1 d . . .
C19 C 0.5663(3) 0.6468(2) 0.6347(2) 0.0329(7) Uani 1 1 d . . .
H19A H 0.5388 0.6285 0.6857 0.039 Uiso 1 1 calc R . .
C20 C 0.6862(3) 0.7136(2) 0.6407(2) 0.0367(8) Uani 1 1 d . . .
H20A H 0.7412 0.7416 0.6957 0.044 Uiso 1 1 calc R . .
C21 C 0.7240(3) 0.7387(2) 0.5660(2) 0.0369(8) Uani 1 1 d . . .
H21A H 0.8048 0.7851 0.5693 0.044 Uiso 1 1 calc R . .
C22 C 0.6446(3) 0.6965(2) 0.4866(2) 0.0329(7) Uani 1 1 d . . .
H22A H 0.6721 0.7130 0.4353 0.040 Uiso 1 1 calc R . .
C23 C 0.1722(3) 0.4376(2) 0.1148(2) 0.0362(8) Uani 1 1 d . . .
C24 C 0.2913(3) 0.4995(2) 0.1834(2) 0.0290(7) Uani 1 1 d . . .
C25 C 0.3986(3) 0.5552(2) 0.1587(2) 0.0341(8) Uani 1 1 d . . .
H25A H 0.3943 0.5523 0.0983 0.041 Uiso 1 1 calc R . .
C26 C 0.5128(3) 0.6153(2) 0.2142(2) 0.0310(7) Uani 1 1 d . A .
C27 C 0.6234(3) 0.6708(2) 0.1766(2) 0.0376(8) Uani 1 1 d . . .
C28 C 0.1896(4) 0.4357(3) 0.0223(2) 0.0635(13) Uani 1 1 d . . .
H28A H 0.2541 0.4119 0.0189 0.095 Uiso 1 1 calc R . .
H28B H 0.2146 0.4998 0.0062 0.095 Uiso 1 1 calc R . .
H28C H 0.1110 0.3941 -0.0175 0.095 Uiso 1 1 calc R . .
C29 C 0.1272(4) 0.3368(3) 0.1379(3) 0.0620(13) Uani 1 1 d . . .
H29A H 0.1887 0.3102 0.1333 0.093 Uiso 1 1 calc R . .
H29B H 0.0475 0.2979 0.0979 0.093 Uiso 1 1 calc R . .
H29C H 0.1166 0.3378 0.1974 0.093 Uiso 1 1 calc R . .
C30 C 0.0727(4) 0.4773(3) 0.1187(3) 0.0587(12) Uani 1 1 d . . .
H30A H 0.0999 0.5413 0.1021 0.088 Uiso 1 1 calc R . .
H30B H 0.0608 0.4796 0.1777 0.088 Uiso 1 1 calc R . .
H30C H -0.0059 0.4364 0.0786 0.088 Uiso 1 1 calc R . .
C31 C 0.597(2) 0.6977(16) 0.0884(15) 0.107(10) Uani 0.50 1 d P A 1
H31A H 0.5526 0.7398 0.0882 0.160 Uiso 0.50 1 calc PR A 1
H31B H 0.5454 0.6406 0.0470 0.160 Uiso 0.50 1 calc PR A 1
H31C H 0.6754 0.7303 0.0717 0.160 Uiso 0.50 1 calc PR A 1
C32 C 0.7179(14) 0.7580(12) 0.2401(10) 0.127(9) Uani 0.50 1 d P A 1
H32A H 0.6761 0.7984 0.2547 0.191 Uiso 0.50 1 calc PR A 1
H32B H 0.7851 0.7936 0.2131 0.191 Uiso 0.50 1 calc PR A 1
H32C H 0.7527 0.7374 0.2930 0.191 Uiso 0.50 1 calc PR A 1
C33 C 0.6946(14) 0.6035(11) 0.1676(9) 0.096(6) Uiso 0.50 1 d P A 1
H33A H 0.7137 0.5809 0.2232 0.144 Uiso 0.50 1 calc PR A 1
H33B H 0.7722 0.6388 0.1508 0.144 Uiso 0.50 1 calc PR A 1
H33C H 0.6420 0.5494 0.1232 0.144 Uiso 0.50 1 calc PR A 1
C31A C 0.586(2) 0.6595(14) 0.0777(12) 0.063(5) Uani 0.50 1 d P A 2
H31D H 0.5134 0.6757 0.0593 0.094 Uiso 0.50 1 calc PR A 2
H31E H 0.5647 0.5939 0.0543 0.094 Uiso 0.50 1 calc PR A 2
H31F H 0.6553 0.7018 0.0560 0.094 Uiso 0.50 1 calc PR A 2
C32A C 0.6593(12) 0.7748(9) 0.2096(9) 0.059(3) Uani 0.50 1 d P A 2
H32D H 0.5883 0.7922 0.1894 0.089 Uiso 0.50 1 calc PR A 2
H32E H 0.7298 0.8146 0.1875 0.089 Uiso 0.50 1 calc PR A 2
H32F H 0.6826 0.7843 0.2731 0.089 Uiso 0.50 1 calc PR A 2
C33A C 0.7231(8) 0.6375(8) 0.2074(7) 0.053(3) Uani 0.50 1 d P A 2
H33D H 0.7419 0.6425 0.2707 0.079 Uiso 0.50 1 calc PR A 2
H33E H 0.7979 0.6764 0.1890 0.079 Uiso 0.50 1 calc PR A 2
H33F H 0.6960 0.5713 0.1828 0.079 Uiso 0.50 1 calc PR A 2
C34 C -0.1780(3) 0.0595(2) 0.3183(2) 0.0293(7) Uani 1 1 d . . .
C35 C -0.2107(3) -0.0069(2) 0.3773(2) 0.0347(8) Uani 1 1 d . . .
C36 C -0.1397(3) -0.0595(2) 0.4028(2) 0.0415(9) Uani 1 1 d . . .
H36A H -0.1638 -0.1028 0.4430 0.050 Uiso 1 1 calc R . .
C37 C -0.0365(3) -0.0519(2) 0.3729(2) 0.0425(9) Uani 1 1 d . . .
C38 C -0.0026(3) 0.0142(2) 0.3165(2) 0.0391(8) Uani 1 1 d . . .
H38A H 0.0691 0.0224 0.2955 0.047 Uiso 1 1 calc R . .
C39 C -0.0693(3) 0.0693(2) 0.2894(2) 0.0317(7) Uani 1 1 d . . .
C40 C -0.3213(4) -0.0256(3) 0.4165(3) 0.0518(10) Uani 1 1 d . . .
H40A H -0.3218 -0.0701 0.4588 0.078 Uiso 1 1 calc R . .
H40B H -0.3982 -0.0528 0.3707 0.078 Uiso 1 1 calc R . .
H40C H -0.3155 0.0339 0.4455 0.078 Uiso 1 1 calc R . .
C41 C 0.0348(4) -0.1134(3) 0.3993(3) 0.0594(12) Uani 1 1 d . . .
H41A H 0.0414 -0.1196 0.4610 0.089 Uiso 1 1 calc R . .
H41B H 0.1183 -0.0842 0.3890 0.089 Uiso 1 1 calc R . .
H41C H -0.0093 -0.1761 0.3651 0.089 Uiso 1 1 calc R . .
C42 C -0.0200(3) 0.1369(2) 0.2263(2) 0.0384(8) Uani 1 1 d . . .
H42A H 0.0648 0.1434 0.2262 0.058 Uiso 1 1 calc R . .
H42B H -0.0191 0.1989 0.2441 0.058 Uiso 1 1 calc R . .
H42C H -0.0737 0.1120 0.1680 0.058 Uiso 1 1 calc R . .
C43 C -0.2602(3) 0.1619(2) 0.1929(2) 0.0297(7) Uani 1 1 d . . .
C44 C -0.2387(3) 0.2546(2) 0.1727(2) 0.0336(8) Uani 1 1 d . . .
C45 C -0.2535(3) 0.2721(3) 0.0858(2) 0.0395(8) Uani 1 1 d . . .
H45A H -0.2365 0.3352 0.0741 0.047 Uiso 1 1 calc R . .
C46 C -0.2913(3) 0.2022(3) 0.0172(2) 0.0406(9) Uani 1 1 d . . .
C47 C -0.3182(3) 0.1104(3) 0.0367(2) 0.0393(8) Uani 1 1 d . . .
H47A H -0.3476 0.0602 -0.0096 0.047 Uiso 1 1 calc R . .
C48 C -0.3035(3) 0.0895(2) 0.1214(2) 0.0346(8) Uani 1 1 d . . .
C49 C -0.2005(4) 0.3408(2) 0.2391(2) 0.0466(10) Uani 1 1 d . . .
H49A H -0.2562 0.3264 0.2786 0.070 Uiso 1 1 calc R . .
H49B H -0.2058 0.3940 0.2093 0.070 Uiso 1 1 calc R . .
H49C H -0.1148 0.3575 0.2721 0.070 Uiso 1 1 calc R . .
C50 C -0.3030(4) 0.2244(3) -0.0755(3) 0.0580(11) Uani 1 1 d . . .
H50A H -0.3843 0.1816 -0.1112 0.087 Uiso 1 1 calc R . .
H50B H -0.2370 0.2160 -0.0983 0.087 Uiso 1 1 calc R . .
H50C H -0.2953 0.2900 -0.0768 0.087 Uiso 1 1 calc R . .
C51 C -0.3328(3) -0.0138(2) 0.1310(2) 0.0390(8) Uani 1 1 d . . .
H51A H -0.4021 -0.0537 0.0832 0.059 Uiso 1 1 calc R . .
H51B H -0.3558 -0.0270 0.1862 0.059 Uiso 1 1 calc R . .
H51C H -0.2594 -0.0276 0.1299 0.059 Uiso 1 1 calc R . .
C52 C -0.2140(4) 0.3143(3) 0.7193(3) 0.0627(12) Uani 1 1 d . . .
H52A H -0.2336 0.3299 0.7741 0.075 Uiso 1 1 calc R . .
H52B H -0.2284 0.3583 0.6790 0.075 Uiso 1 1 calc R . .
C53 C 0.5395(4) 0.7764(3) -0.1480(4) 0.0710(14) Uani 1 1 d . . .
H53A H 0.5207 0.7893 -0.2086 0.085 Uiso 1 1 calc R . .
H53B H 0.4845 0.7930 -0.1174 0.085 Uiso 1 1 calc R . .
Cl1 Cl 0.69302(13) 0.84673(11) -0.09862(11) 0.0965(5) Uani 1 1 d . . .
Cl2 Cl 0.50778(13) 0.65535(9) -0.14756(7) 0.0697(3) Uani 1 1 d . . .
Cl3 Cl -0.05534(16) 0.33154(13) 0.74031(10) 0.1001(5) Uani 1 1 d . . .
Cl4 Cl -0.31246(19) 0.20032(10) 0.67506(11) 0.1110(6) Uani 1 1 d . . .

loop_
_atom_site_aniso_label
_atom_site_aniso_U_11
_atom_site_aniso_U_22
_atom_site_aniso_U_33
_atom_site_aniso_U_23
_atom_site_aniso_U_13
_atom_site_aniso_U_12
Pt1 0.02536(7) 0.02684(7) 0.02267(7) 0.00151(5) 0.00448(5) 0.00687(5)
B1 0.0288(19) 0.0230(18) 0.0298(19) -0.0016(15) 0.0062(15) 0.0048(15)
N1 0.0252(13) 0.0238(13) 0.0293(14) 0.0028(11) 0.0067(11) 0.0082(11)
N2 0.0251(13) 0.0264(14) 0.0260(14) -0.0004(11) 0.0022(11) 0.0082(11)
O1 0.0288(12) 0.0392(13) 0.0261(12) 0.0056(10) 0.0052(10) 0.0062(10)
O2 0.0284(12) 0.0377(13) 0.0234(12) 0.0025(10) 0.0045(9) 0.0063(10)
C1 0.0276(17) 0.0254(16) 0.0379(19) 0.0101(14) 0.0071(14) 0.0090(13)
C2 0.0298(18) 0.0293(18) 0.046(2) 0.0030(16) 0.0049(16) 0.0059(14)
C3 0.0281(19) 0.034(2) 0.063(3) 0.0112(18) 0.0054(17) 0.0060(15)
C4 0.0271(18) 0.042(2) 0.066(3) 0.014(2) 0.0179(18) 0.0120(16)
C5 0.0339(19) 0.038(2) 0.051(2) 0.0087(17) 0.0156(17) 0.0146(16)
C6 0.0269(17) 0.0284(17) 0.0381(19) 0.0081(15) 0.0074(14) 0.0093(14)
C7 0.0296(17) 0.0268(16) 0.0326(18) 0.0086(14) 0.0096(14) 0.0132(14)
C8 0.0314(18) 0.0359(19) 0.0360(19) 0.0054(15) 0.0138(15) 0.0146(15)
C9 0.0368(18) 0.0298(17) 0.0288(17) 0.0007(14) 0.0088(14) 0.0148(15)
C10 0.0293(16) 0.0254(16) 0.0249(16) 0.0054(13) 0.0082(13) 0.0096(13)
C11 0.0256(16) 0.0302(17) 0.0260(16) 0.0023(13) 0.0074(13) 0.0104(13)
C12 0.0283(16) 0.0224(15) 0.0235(16) 0.0012(12) 0.0067(13) 0.0099(13)
C13 0.0277(16) 0.0260(16) 0.0236(16) -0.0010(13) 0.0042(13) 0.0083(13)
C14 0.0297(17) 0.0260(16) 0.0271(17) -0.0009(13) 0.0055(13) 0.0117(14)
C15 0.0350(18) 0.0313(17) 0.0240(17) 0.0023(14) 0.0084(14) 0.0090(15)
C16 0.0354(18) 0.0301(17) 0.0232(17) -0.0009(13) 0.0031(14) 0.0073(14)
C17 0.0308(17) 0.0213(15) 0.0244(16) 0.0001(13) 0.0040(13) 0.0095(13)
C18 0.0306(17) 0.0238(16) 0.0277(17) -0.0001(13) 0.0039(13) 0.0115(14)
C19 0.0345(18) 0.0294(17) 0.0287(18) -0.0012(14) 0.0060(14) 0.0075(15)
C20 0.0349(19) 0.0323(18) 0.0336(19) -0.0017(15) -0.0043(15) 0.0101(15)
C21 0.0286(18) 0.0301(18) 0.043(2) -0.0003(15) 0.0029(15) 0.0050(14)
C22 0.0273(17) 0.0286(17) 0.0371(19) 0.0039(14) 0.0048(14) 0.0063(14)
C23 0.0366(19) 0.0365(19) 0.0287(18) 0.0011(15) 0.0056(15) 0.0085(16)
C24 0.0322(17) 0.0264(16) 0.0258(17) 0.0011(13) 0.0030(13) 0.0109(14)
C25 0.0377(19) 0.0341(18) 0.0253(17) 0.0028(14) 0.0091(15) 0.0079(15)
C26 0.0315(18) 0.0293(17) 0.0314(18) 0.0065(14) 0.0087(14) 0.0103(14)
C27 0.0370(19) 0.0369(19) 0.0325(19) 0.0060(15) 0.0120(15) 0.0054(16)
C28 0.051(3) 0.081(3) 0.031(2) -0.008(2) 0.0033(19) 0.000(2)
C29 0.067(3) 0.037(2) 0.051(3) 0.0036(19) -0.011(2) 0.001(2)
C30 0.039(2) 0.068(3) 0.053(3) -0.009(2) -0.0093(19) 0.016(2)
C31 0.042(8) 0.15(2) 0.105(17) 0.104(16) 0.011(9) 0.006(12)
C32 0.093(13) 0.123(16) 0.079(12) -0.039(10) 0.060(10) -0.067(10)
C31A 0.045(7) 0.082(11) 0.040(6) 0.020(7) 0.028(5) -0.009(7)
C32A 0.070(9) 0.032(5) 0.066(9) 0.010(5) 0.030(7) 0.001(6)
C33A 0.029(4) 0.080(7) 0.069(7) 0.053(7) 0.035(5) 0.026(5)
C34 0.0274(17) 0.0220(16) 0.0302(17) -0.0033(13) 0.0008(13) 0.0044(13)
C35 0.0334(18) 0.0312(18) 0.0346(19) 0.0022(15) 0.0042(15) 0.0096(15)
C36 0.050(2) 0.0303(19) 0.037(2) 0.0045(15) -0.0016(17) 0.0147(17)
C37 0.042(2) 0.033(2) 0.046(2) -0.0063(17) -0.0060(17) 0.0182(17)
C38 0.0304(18) 0.038(2) 0.045(2) -0.0082(17) 0.0009(16) 0.0142(16)
C39 0.0286(17) 0.0252(16) 0.0332(18) -0.0053(14) 0.0025(14) 0.0051(14)
C40 0.058(3) 0.052(2) 0.056(3) 0.032(2) 0.025(2) 0.025(2)
C41 0.065(3) 0.053(3) 0.063(3) 0.001(2) -0.002(2) 0.037(2)
C42 0.0271(18) 0.038(2) 0.047(2) 0.0004(16) 0.0127(16) 0.0080(15)
C43 0.0233(16) 0.0311(17) 0.0326(18) 0.0020(14) 0.0054(13) 0.0091(13)
C44 0.0297(17) 0.0298(18) 0.0366(19) 0.0051(15) 0.0061(14) 0.0073(14)
C45 0.036(2) 0.0338(19) 0.047(2) 0.0125(17) 0.0108(17) 0.0105(16)
C46 0.036(2) 0.051(2) 0.035(2) 0.0112(17) 0.0098(16) 0.0169(17)
C47 0.036(2) 0.043(2) 0.0332(19) -0.0017(16) 0.0052(15) 0.0123(16)
C48 0.0234(16) 0.0355(19) 0.039(2) 0.0002(15) 0.0040(14) 0.0076(14)
C49 0.060(3) 0.0276(19) 0.042(2) 0.0055(16) 0.0013(18) 0.0116(17)
C50 0.067(3) 0.071(3) 0.040(2) 0.017(2) 0.016(2) 0.029(2)
C51 0.039(2) 0.0331(19) 0.036(2) -0.0036(15) 0.0015(16) 0.0100(16)
C52 0.085(3) 0.058(3) 0.051(3) 0.010(2) 0.018(2) 0.034(3)
C53 0.049(3) 0.060(3) 0.098(4) 0.016(3) 0.005(3) 0.020(2)
Cl1 0.0596(8) 0.0906(10) 0.1133(12) 0.0301(9) -0.0084(8) 0.0143(7)
Cl2 0.1022(10) 0.0647(7) 0.0420(6) 0.0102(5) 0.0159(6) 0.0330(7)
Cl3 0.1081(12) 0.1483(15) 0.0838(10) 0.0218(10) 0.0285(9) 0.0906(11)
Cl4 0.1642(17) 0.0555(8) 0.0929(11) 0.0197(8) 0.0422(11) 0.0142(9)

loop_
_atom_type_symbol
_atom_type_description
_atom_type_scat_dispersion_real
_atom_type_scat_dispersion_imag
_atom_type_scat_source
C C 0.0033 0.0016 'International Tables Vol C Tables 4.2.6.8 and 6.1.1.4'
H H 0.0000 0.0000 'International Tables Vol C Tables 4.2.6.8 and 6.1.1.4'
N N 0.0061 0.0033 'International Tables Vol C Tables 4.2.6.8 and 6.1.1.4'
O O 0.0106 0.0060 'International Tables Vol C Tables 4.2.6.8 and 6.1.1.4'
B B 0.0013 0.0007 'International Tables Vol C Tables 4.2.6.8 and 6.1.1.4'
Pt Pt -1.7033 8.3905 'International Tables Vol C Tables 4.2.6.8 and 6.1.1.4'
Cl Cl 0.1484 0.1585 'International Tables Vol C Tables 4.2.6.8 and 6.1.1.4'

loop_
_geom_angle_atom_site_label_1
_geom_angle_atom_site_label_2
_geom_angle_atom_site_label_3
_geom_angle
C12 Pt1 N2 81.60(11)
C12 Pt1 O2 94.00(11)
N2 Pt1 O2 175.60(9)
C12 Pt1 O1 174.42(10)
N2 Pt1 O1 92.99(10)
O2 Pt1 O1 91.41(9)
C1 B1 N1 95.7(2)
C1 B1 C34 121.0(3)
N1 B1 C34 101.6(2)
C1 B1 C43 104.8(3)
N1 B1 C43 114.1(3)
C34 B1 C43 117.7(3)
C11 N1 C7 120.1(3)
C11 N1 B1 127.8(3)
C7 N1 B1 112.1(2)
C22 N2 C18 120.0(3)
C22 N2 Pt1 123.8(2)
C18 N2 Pt1 116.2(2)
C26 O1 Pt1 125.0(2)
C24 O2 Pt1 124.9(2)
C2 C1 C6 116.2(3)
C2 C1 B1 132.5(3)
C6 C1 B1 111.1(3)
C3 C2 C1 120.9(3)
C2 C3 C4 121.6(3)
C3 C4 C5 119.4(3)
C4 C5 C6 118.4(3)
C5 C6 C1 123.3(3)
C5 C6 C7 126.0(3)
C1 C6 C7 110.7(3)
N1 C7 C8 119.9(3)
N1 C7 C6 110.4(3)
C8 C7 C6 129.6(3)
C9 C8 C7 119.6(3)
C8 C9 C10 120.6(3)
C11 C10 C9 117.1(3)
C11 C10 C14 121.4(3)
C9 C10 C14 121.5(3)
N1 C11 C10 122.6(3)
C13 C12 C17 117.2(3)
C13 C12 Pt1 128.6(2)
C17 C12 Pt1 114.2(2)
C14 C13 C12 121.8(3)
C13 C14 C15 119.3(3)
C13 C14 C10 120.7(3)
C15 C14 C10 119.9(3)
C16 C15 C14 120.6(3)
C15 C16 C17 119.3(3)
C16 C17 C12 121.8(3)
C16 C17 C18 123.6(3)
C12 C17 C18 114.7(3)
N2 C18 C19 120.5(3)
N2 C18 C17 113.2(3)
C19 C18 C17 126.2(3)
C18 C19 C20 119.2(3)
C21 C20 C19 119.3(3)
C20 C21 C22 120.0(3)
N2 C22 C21 121.0(3)
C29 C23 C28 109.2(3)
C29 C23 C30 109.1(3)
C28 C23 C30 108.3(3)
C29 C23 C24 108.5(3)
C28 C23 C24 113.9(3)
C30 C23 C24 107.9(3)
O2 C24 C25 126.9(3)
O2 C24 C23 112.4(3)
C25 C24 C23 120.7(3)
C24 C25 C26 126.6(3)
O1 C26 C25 125.1(3)
O1 C26 C27 114.6(3)
C25 C26 C27 120.3(3)
C33A C27 C31 122.9(11)
C33A C27 C31A 111.5(11)
C31 C27 C31A 21.4(15)
C33A C27 C32A 113.1(7)
C31 C27 C32A 86.0(11)
C31A C27 C32A 107.4(10)
C33A C27 C26 108.0(4)
C31 C27 C26 118.1(9)
C31A C27 C26 111.4(8)
C32A C27 C26 105.3(6)
C33A C27 C32 79.8(9)
C31 C27 C32 110.0(11)
C31A C27 C32 128.8(9)
C32A C27 C32 33.9(8)
C26 C27 C32 111.5(6)
C33A C27 C33 27.4(7)
C31 C27 C33 104.1(12)
C31A C27 C33 87.8(11)
C32A C27 C33 136.5(8)
C26 C27 C33 106.4(6)
C32 C27 C33 105.5(9)
C35 C34 C39 116.0(3)
C35 C34 B1 122.0(3)
C39 C34 B1 121.8(3)
C36 C35 C34 120.6(3)
C36 C35 C40 115.7(3)
C34 C35 C40 123.7(3)
C37 C36 C35 123.4(3)
C36 C37 C38 116.2(3)
C36 C37 C41 121.7(4)
C38 C37 C41 122.1(4)
C37 C38 C39 122.9(3)
C38 C39 C34 120.9(3)
C38 C39 C42 115.6(3)
C34 C39 C42 123.4(3)
C44 C43 C48 116.3(3)
C44 C43 B1 126.5(3)
C48 C43 B1 116.8(3)
C45 C44 C43 120.2(3)
C45 C44 C49 115.1(3)
C43 C44 C49 124.7(3)
C46 C45 C44 123.0(3)
C45 C46 C47 116.9(3)
C45 C46 C50 121.4(4)
C47 C46 C50 121.7(4)
C46 C47 C48 122.3(3)
C47 C48 C43 121.2(3)
C47 C48 C51 115.4(3)
C43 C48 C51 123.4(3)
Cl4 C52 Cl3 112.7(3)
Cl1 C53 Cl2 112.1(3)

loop_
_geom_bond_atom_site_label_1
_geom_bond_atom_site_label_2
_geom_bond_distance
Pt1 C12 1.971(3)
Pt1 N2 1.996(2)
Pt1 O2 2.006(2)
Pt1 O1 2.068(2)
B1 C1 1.619(5)
B1 N1 1.654(4)
B1 C34 1.659(5)
B1 C43 1.659(5)
N1 C11 1.344(4)
N1 C7 1.364(4)
N2 C22 1.356(4)
N2 C18 1.363(4)
O1 C26 1.268(4)
O2 C24 1.283(4)
C1 C2 1.398(4)
C1 C6 1.408(5)
C2 C3 1.385(5)
C3 C4 1.387(5)
C4 C5 1.387(5)
C5 C6 1.396(5)
C6 C7 1.453(4)
C7 C8 1.386(4)
C8 C9 1.374(4)
C9 C10 1.400(4)
C10 C11 1.382(4)
C10 C14 1.484(4)
C12 C13 1.398(4)
C12 C17 1.411(4)
C13 C14 1.393(4)
C14 C15 1.398(4)
C15 C16 1.382(4)
C16 C17 1.395(4)
C17 C18 1.466(4)
C18 C19 1.387(4)
C19 C20 1.395(5)
C20 C21 1.375(5)
C21 C22 1.376(4)
C23 C29 1.528(5)
C23 C28 1.529(5)
C23 C30 1.538(5)
C23 C24 1.542(4)
C24 C25 1.392(4)
C25 C26 1.408(5)
C26 C27 1.532(4)
C27 C33A 1.472(9)
C27 C31 1.49(2)
C27 C31A 1.53(2)
C27 C32A 1.530(13)
C27 C32 1.540(15)
C27 C33 1.588(15)
C34 C35 1.419(4)
C34 C39 1.422(4)
C35 C36 1.395(5)
C35 C40 1.511(5)
C36 C37 1.378(5)
C37 C38 1.387(5)
C37 C41 1.514(5)
C38 C39 1.393(5)
C39 C42 1.519(5)
C43 C44 1.417(4)
C43 C48 1.420(4)
C44 C45 1.407(5)
C44 C49 1.520(5)
C45 C46 1.372(5)
C46 C47 1.391(5)
C46 C50 1.519(5)
C47 C48 1.391(5)
C48 C51 1.517(5)
C52 Cl4 1.720(5)
C52 Cl3 1.769(5)
C53 Cl1 1.730(5)
C53 Cl2 1.758(5)
